data_1529662
loop_
_publ_author_name
'Boettcher, P.'
'Kruse, K.'

_publ_section_title
;
 Darstellung und Kristallstruktur von Dicaesiumpentasulfid (Cs2 S5)
;
_journal_name_full 'Journal of the Less-Common Metals'
_journal_page_first 115
_journal_page_last 125
_journal_volume 83
_journal_year 1982
_chemical_formula_sum 'Cs2 S5'
_space_group_IT_number 19
_symmetry_space_group_name_Hall 'P 2ac 2ab'
_symmetry_space_group_name_H-M 'P 21 21 21'
_cell_angle_alpha 90
_cell_angle_beta 90
_cell_angle_gamma 90
_cell_formula_units_Z 4
_cell_length_a 7.148
_cell_length_b 18.48
_cell_length_c 6.78
_cell_volume 895.604
_citation_journal_id_ASTM JCOMAH
_cod_data_source_file Boettcher_JCOMAH_1982_729.cif
_cod_data_source_block Cs2S5
_cod_original_cell_volume 895.6044
_cod_database_code 1529662

loop_
_symmetry_equiv_pos_as_xyz
x,y,z
-x+1/2,-y,z+1/2
x+1/2,-y+1/2,-z
-x,y+1/2,-z+1/2

loop_
_atom_site_label
_atom_site_type_symbol
_atom_site_fract_x
_atom_site_fract_y
_atom_site_fract_z
_atom_site_occupancy
_atom_site_U_iso_or_equiv
S1 S-2 0.9254 0.529 0.417 1 0.0
S4 S+2 0.3089 0.6498 0.7414 1 0.0
Cs2 Cs+1 0.2414 0.836 0.9273 1 0.0
Cs1 Cs+1 0.4242 0.5177 0.3863 1 0.0
S3 S-2 0.0998 0.6909 0.5621 1 0.0
S5 S-2 0.2357 0.6539 0.0293 1 0.0
S2 S+2 0.8755 0.6195 0.5728 1 0.0
